data_2004911
loop_
_publ_author_name
'Brown, D. R.'
'Chippindale, A. M.'
'Denning, R. G.'

_publ_section_title
;
 Bis(tetraphenylphosphonium) Tetrachlorodioxouranate(VI)
 Dichloromethane Solvate
;
_journal_issue 5
_journal_name_full 'Acta Crystallographica Section C'
_journal_page_first 1164
_journal_page_last 1166
_journal_paper_doi 10.1107/S0108270195016908
_journal_volume 52
_journal_year 1996
_chemical_formula_iupac '(C24 H20 P1)2 [U1 O2 Cl4], C1 H2 Cl2'
_chemical_formula_moiety '2C24 H20 P 1+ , Cl4 O2 U 2- , C H2 Cl2'
_chemical_formula_sum 'C49 H42 Cl6 O2 P2 U'
_chemical_formula_weight 1175.57
_chemical_name_systematic
;
Bis(Tetraphenylphosphonium)Tetrachloro-dioxouranium(VI).dichloromethane
;
_space_group_IT_number 2
_symmetry_cell_setting triclinic
_symmetry_space_group_name_Hall '-P 1'
_symmetry_space_group_name_H-M 'P -1'
_cell_angle_alpha 89.3330(10)
_cell_angle_beta 77.7150(10)
_cell_angle_gamma 67.0270(10)
_cell_formula_units_Z 2
_cell_length_a 11.755(8)
_cell_length_b 14.521(3)
_cell_length_c 15.884(5)
_cell_measurement_reflns_used 25
_cell_measurement_temperature 298
_cell_measurement_theta_max 11.51
_cell_measurement_theta_min 4.33
_cell_volume 2431.4(19)
_computing_cell_refinement 'CAD-4 Software'
_computing_data_collection 'CAD-4 Software (Enraf-Nonius, 1989)'
_computing_data_reduction CRYSTALS
_computing_molecular_graphics 'CAMERON (Pearce, Watkin & Prout, 1992)'
_computing_publication_material CRYSTALS
_computing_structure_refinement CRYSTALS
_computing_structure_solution 'SIR92 (Altomare et al., 1992)'
_diffrn_measurement_device 'Enraf-nonius CAD-4'
_diffrn_measurement_method \w/2\q
_diffrn_radiation_monochromator graphite
_diffrn_radiation_source 'fine-focus sealed tube'
_diffrn_radiation_type MoK\a
_diffrn_radiation_wavelength 0.71069
_diffrn_reflns_av_R_equivalents 0.04
_diffrn_reflns_limit_h_max 11
_diffrn_reflns_limit_h_min -12
_diffrn_reflns_limit_k_max 13
_diffrn_reflns_limit_k_min -14
_diffrn_reflns_limit_l_max 15
_diffrn_reflns_limit_l_min -1
_diffrn_reflns_number 5467
_diffrn_reflns_theta_max 23.0
_diffrn_standards_decay_% 25.5
_diffrn_standards_interval_time 60
_diffrn_standards_number 3
_exptl_absorpt_coefficient_mu 0.36
_exptl_absorpt_correction_T_max 1.00
_exptl_absorpt_correction_T_min 0.87
_exptl_absorpt_correction_type DIFABS
_exptl_absorpt_process_details refdelf
_exptl_crystal_colour orange
_exptl_crystal_density_diffrn 1.61
_exptl_crystal_density_meas ?
_exptl_crystal_description parallelepiped
_exptl_crystal_F_000 1128.68
_exptl_crystal_size_max 0.50
_exptl_crystal_size_mid 0.15
_exptl_crystal_size_min 0.15
_refine_diff_density_max 0.78
_refine_diff_density_min -0.71
_refine_ls_extinction_method none
_refine_ls_goodness_of_fit_obs 1.0864
_refine_ls_hydrogen_treatment 'H atoms placed geometrically after each cycle; U(H) = U~eq~(C)'
_refine_ls_matrix_type full
_refine_ls_number_parameters 545
_refine_ls_number_reflns 2589
_refine_ls_R_factor_obs 0.0461
_refine_ls_shift/esd_max 0.05
_refine_ls_structure_factor_coef F
_refine_ls_weighting_scheme
;
Weighting scheme: chebychev polynomial (Carruthers & Watkin, 1979)
;
_refine_ls_wR_factor_obs 0.0491
_reflns_number_observed 2589
_reflns_number_total 4794
_reflns_observed_criterion I>2\s(I)
_cod_data_source_file mu1235.cif
_cod_data_source_block I
_cod_original_cell_volume 2431.36
_cod_original_sg_symbol_H-M 'P -1 '
_cod_original_formula_sum 'C49 H42 Cl6 O2 P2 U1'
_cod_database_code 2004911

loop_
_symmetry_equiv_pos_as_xyz
x,y,z
-x,-y,-z

loop_
_atom_site_aniso_label
_atom_site_aniso_U_11
_atom_site_aniso_U_22
_atom_site_aniso_U_33
_atom_site_aniso_U_12
_atom_site_aniso_U_13
_atom_site_aniso_U_23
U1 0.0451(8) 0.0347(9) 0.0429(9) -0.0072(7) -0.0081(6) 0.0022(7)
U2 0.0429(8) 0.0490(10) 0.0433(9) -0.0268(7) -0.0095(6) 0.0036(8)
Cl1 0.074(3) 0.086(3) 0.073(3) -0.028(3) -0.005(2) 0.027(3)
Cl2 0.065(3) 0.087(4) 0.086(4) -0.028(3) -0.030(3) 0.020(3)
Cl3 0.054(2) 0.087(3) 0.058(3) -0.018(2) -0.011(2) -0.012(2)
Cl4 0.069(3) 0.086(4) 0.079(4) -0.017(3) -0.025(3) -0.018(3)
Cl5 0.107(4) 0.135(6) 0.163(6) -0.065(4) -0.018(4) 0.033(5)
Cl6 0.083(4) 0.094(4) 0.150(6) -0.021(3) -0.023(4) -0.008(4)
P1 0.042(2) 0.044(3) 0.048(3) -0.015(2) -0.017(2) 0.001(2)
P2 0.047(2) 0.059(3) 0.045(3) -0.023(2) -0.010(2) 0.009(2)
O1 0.084(8) 0.050(7) 0.100(10) -0.013(6) -0.013(7) -0.017(7)
O2 0.130(10) 0.065(8) 0.070(8) -0.060(8) -0.033(8) 0.010(6)
C1 0.047(6) 0.051(6) 0.054(7) -0.015(6) -0.025(6) 0.008(6)
C2 0.057(7) 0.051(7) 0.050(7) -0.021(6) -0.029(6) 0.009(6)
C3 0.069(7) 0.063(8) 0.071(9) -0.024(6) -0.015(7) 0.011(7)
C4 0.055(7) 0.080(7) 0.074(8) -0.037(6) -0.015(7) 0.008(7)
C5 0.038(7) 0.078(8) 0.074(9) -0.014(6) -0.010(6) 0.010(8)
C6 0.048(6) 0.068(8) 0.064(9) -0.015(6) -0.019(7) 0.014(7)
C7 0.063(8) 0.034(7) 0.072(9) -0.011(6) -0.022(6) 0.002(6)
C8 0.070(9) 0.042(7) 0.090(10) -0.019(7) -0.026(8) -0.001(8)
C9 0.084(9) 0.043(7) 0.083(9) -0.019(7) -0.018(7) -0.010(8)
C10 0.092(9) 0.050(8) 0.090(10) 0.006(7) -0.015(7) -0.008(7)
C11 0.085(9) 0.047(7) 0.100(10) 0.003(7) -0.029(8) 0.011(8)
C12 0.077(8) 0.041(7) 0.089(9) -0.007(7) -0.041(7) 0.007(7)
C13 0.057(7) 0.058(8) 0.032(7) -0.029(6) -0.020(6) 0.011(6)
C14 0.084(9) 0.042(8) 0.041(7) -0.039(7) -0.014(7) 0.026(6)
C15 0.082(9) 0.064(9) 0.053(7) -0.032(7) -0.017(7) 0.003(7)
C16 0.071(8) 0.076(8) 0.046(7) -0.027(6) -0.021(6) 0.009(6)
C17 0.076(8) 0.078(9) 0.053(7) -0.032(7) -0.022(7) 0.012(7)
C18 0.067(8) 0.067(9) 0.050(7) -0.028(7) -0.011(7) 0.017(6)
C19 0.044(7) 0.044(7) 0.054(7) -0.022(6) -0.032(6) 0.013(6)
C20 0.058(8) 0.058(9) 0.056(8) -0.012(7) -0.025(7) 0.005(7)
C21 0.068(8) 0.056(9) 0.058(8) -0.021(7) -0.033(6) 0.016(7)
C22 0.057(8) 0.061(9) 0.066(8) -0.010(7) -0.046(7) 0.020(7)
C23 0.059(8) 0.069(9) 0.060(8) 0.001(7) -0.029(7) 0.013(8)
C24 0.059(7) 0.066(9) 0.062(9) -0.002(6) -0.031(6) 0.013(7)
C25 0.054(8) 0.078(8) 0.054(9) -0.032(7) -0.015(7) 0.009(7)
C26 0.062(7) 0.100(10) 0.066(9) -0.037(7) -0.017(7) 0.000(8)
C27 0.057(7) 0.100(10) 0.056(8) -0.043(7) -0.013(7) 0.006(7)
C28 0.054(8) 0.099(9) 0.062(9) -0.034(7) -0.020(7) 0.015(7)
C29 0.054(7) 0.078(9) 0.047(9) -0.018(7) -0.025(7) 0.023(8)
C30 0.048(7) 0.074(9) 0.046(8) -0.015(7) -0.021(7) 0.019(7)
C31 0.059(7) 0.057(8) 0.053(7) -0.020(6) -0.007(6) 0.000(6)
C32 0.055(7) 0.084(9) 0.068(9) -0.021(7) -0.001(7) 0.002(8)
C33 0.054(7) 0.083(9) 0.073(8) -0.026(7) -0.003(6) 0.003(8)
C34 0.060(7) 0.065(8) 0.063(7) -0.033(7) 0.007(6) 0.005(7)
C35 0.068(8) 0.065(9) 0.052(8) -0.026(8) -0.003(6) 0.014(7)
C36 0.062(8) 0.065(8) 0.051(7) -0.017(7) -0.004(6) 0.006(7)
C37 0.100(10) 0.067(9) 0.047(8) -0.039(7) -0.021(8) 0.009(8)
C38 0.110(10) 0.066(8) 0.054(8) -0.044(8) -0.019(8) 0.006(7)
C39 0.120(10) 0.068(8) 0.058(8) -0.049(8) -0.023(8) 0.007(8)
C40 0.130(10) 0.074(9) 0.073(9) -0.036(8) -0.021(9) 0.009(8)
C41 0.120(10) 0.081(9) 0.090(10) -0.030(9) -0.013(9) 0.005(9)
C42 0.120(10) 0.081(9) 0.080(10) -0.030(8) -0.016(9) 0.009(9)
C43 0.057(8) 0.066(8) 0.054(8) -0.032(7) -0.033(7) 0.021(7)
C44 0.075(8) 0.060(8) 0.053(7) -0.033(7) -0.022(7) 0.017(7)
C45 0.081(9) 0.075(9) 0.069(8) -0.049(8) -0.025(8) 0.005(7)
C46 0.091(9) 0.088(9) 0.069(9) -0.036(8) -0.021(8) 0.015(8)
C47 0.081(9) 0.085(9) 0.057(8) -0.035(8) -0.028(8) 0.020(8)
C48 0.080(9) 0.080(10) 0.058(8) -0.039(8) -0.030(8) 0.024(7)
C51 0.050(10) 0.10(2) 0.14(2) -0.010(10) -0.030(10) -0.030(10)

loop_
_atom_site_label
_atom_site_occupancy
_atom_site_fract_x
_atom_site_fract_y
_atom_site_fract_z
_atom_site_U_iso_or_equiv
_atom_site_thermal_displace_type
_atom_site_attached_hydrogens
U1 1 0 0 0 .0428 Uani 0
U2 1 0 .5 .5 .0414 Uani 0
Cl1 1 -0.1021(4) -.0869(4) .1263(3) .0764 Uani 0
Cl2 1 .2158(5) -.0678(4) .0550(3) .0758 Uani 0
Cl3 1 .1827(4) .3841(3) .3693(3) .0655 Uani 0
Cl4 1 -0.1692(5) .5368(4) .4008(3) .0763 Uani 0
Cl5 1 .5353(6) .2414(6) .4299(5) .1260 Uani 0
Cl6 1 .5759(6) .4243(5) .3944(5) .1093 Uani 0
P1 1 -0.2365(4) .4456(3) .0578(3) .0439 Uani 0
P2 1 .2461(4) .0132(3) .3651(3) .0495 Uani 0
O1 1 -.0580(10) .1112(8) .0663(8) .0777 Uani 0
O2 1 .0300(10) .6055(9) .4629(7) .0734 Uani 0
C1 1 -0.3570(10) .4050(10) .1144(6) .0483 Uani 0
C2 1 -0.3140(10) .3040(10) .1252(6) .0476 Uani 0
C3 1 -0.4010(10) .2660(10) .1703(7) .0682 Uani 0
C4 1 -0.5240(10) .3280(10) .2030(7) .0647 Uani 0
C5 1 -0.5640(10) .4280(10) .1927(7) .0629 Uani 0
C6 1 -0.4800(10) .4680(10) .1477(7) .0593 Uani 0
C7 1 -0.2960(10) .5790(10) .0705(7) .0547 Uani 0
C8 1 -0.2550(10) .6300(10) .1222(8) .0627 Uani 0
C9 1 -0.3130(10) .7330(10) .1336(8) .0675 Uani 0
C10 1 -0.4100(10) .7870(10) .0977(9) .0784 Uani 0
C11 1 -0.4530(10) .7370(10) .0460(9) .0754 Uani 0
C12 1 -0.3950(10) .6320(10) .0322(8) .0639 Uani 0
C13 1 -0.1935(9) .4080(10) -.0565(8) .0428 Uani 0
C14 1 -0.2140(10) .3265(9) -.0890(10) .0379 Uani 0
C15 1 -0.1720(10) .2950(10) -0.1750(10) .0639 Uani 0
C16 1 -0.1080(10) .3430(10) -0.2280(10) .0618 Uani 0
C17 1 -.0860(10) .4230(10) -0.1980(10) .0657 Uani 0
C18 1 -0.1300(10) .4550(10) -0.1120(10) .0595 Uani 0
C19 1 -.0990(10) .3879(8) .0997(9) .0383 Uani 0
C20 1 -0.101(2) .4069(9) .1840(10) .0565 Uani 0
C21 1 .0030(10) .3619(9) .2180(10) .0556 Uani 0
C22 1 .1160(10) .2930(10) .1660(10) .0487 Uani 0
C23 1 .1190(10) .2733(9) .0810(10) .0606 Uani 0
C24 1 .0120(10) .3193(9) .0470(10) .0595 Uani 0
C25 1 .0940(10) .0820(10) .3470(9) .0584 Uani 0
C26 1 .048(2) .0460(10) .2874(8) .0710 Uani 0
C27 1 -.0670(10) .1020(10) .2719(9) .0651 Uani 0
C28 1 -0.141(2) .1950(10) .3130(9) .0660 Uani 0
C29 1 -.0990(10) .2350(10) .3731(9) .0538 Uani 0
C30 1 .0200(10) .1790(10) .3909(8) .0525 Uani 0
C31 1 .3640(10) .0314(6) .2809(9) .0577 Uani 0
C32 1 .4810(10) .0168(7) .2920(10) .0709 Uani 0
C33 1 .5730(10) .0236(7) .2260(10) .0702 Uani 0
C34 1 .5450(10) .0455(6) .1460(10) .0597 Uani 0
C35 1 .427(2) .0615(7) .1300(10) .0608 Uani 0
C36 1 .3370(10) .0527(6) .1991(9) .0619 Uani 0
C37 1 .276(2) -0.1160(10) .3644(7) .0661 Uani 0
C38 1 .177(2) -0.1460(10) .4004(7) .0707 Uani 0
C39 1 .204(2) -0.2510(10) .4024(7) .0728 Uani 0
C40 1 .322(2) -0.318(2) .3708(8) .0902 Uani 0
C41 1 .420(2) -0.291(2) .3360(8) .0988 Uani 0
C42 1 .397(2) -0.1870(10) .3317(7) .0921 Uani 0
C43 1 .2532(9) .0580(10) .4700(10) .0491 Uani 0
C44 1 .2747(8) .1460(10) .4750(10) .0577 Uani 0
C45 1 .2603(9) .1880(10) .5570(10) .0649 Uani 0
C46 1 .2261(9) .1440(10) .6300(10) .0810 Uani 0
C47 1 .2062(9) .0580(10) .6220(10) .0692 Uani 0
C48 1 .2188(8) .0130(10) .5420(10) .0658 Uani 0
C51 1 .468(2) .370(2) .4380(10) .0882 Uani 2
H21 1 -0.2237 .2585 .1013 .0526 Uiso 0
H31 1 -0.3716 .1930 .1782 .0678 Uiso 0
H41 1 -0.5845 .2997 .2343 .0688 Uiso 0
H51 1 -0.6543 .4731 .2173 .0603 Uiso 0
H61 1 -0.5094 .5419 .1405 .0591 Uiso 0
H81 1 -0.1854 .5926 .1517 .0635 Uiso 0
H91 1 -0.2822 .7693 .1703 .0673 Uiso 0
H101 1 -0.4494 .8614 .1073 .0744 Uiso 0
H111 1 -0.5220 .7766 .0169 .0740 Uiso 0
H121 1 -0.4252 .5968 -0.0061 .0658 Uiso 0
H141 1 -0.2595 .2917 -0.0486 .0519 Uiso 0
H151 1 -0.1868 .2387 -0.1985 .0649 Uiso 0
H161 1 -0.0759 .3205 -0.2907 .0627 Uiso 0
H171 1 -0.0402 .4568 -0.2379 .0677 Uiso 0
H181 1 -0.1162 .5126 -0.0889 .0607 Uiso 0
H201 1 -0.1813 .4549 .2221 .0578 Uiso 0
H211 1 -0.0013 .3777 .2802 .0608 Uiso 0
H221 1 .1924 .2593 .1905 .0615 Uiso 0
H231 1 .1990 .2253 .0425 .0626 Uiso 0
H241 1 .0154 .3034 -0.0146 .0620 Uiso 0
H261 1 .0989 -0.0221 .2563 .0736 Uiso 0
H271 1 -0.0989 .0744 .2292 .0698 Uiso 0
H281 1 -0.2255 .2335 .2999 .0689 Uiso 0
H291 1 -0.1534 .3026 .4031 .0581 Uiso 0
H301 1 .0526 .2065 .4332 .0548 Uiso 0
H321 1 .5012 .0008 .3504 .0678 Uiso 0
H331 1 .6579 .0136 .2359 .0691 Uiso 0
H341 1 .6117 .0507 .0976 .0628 Uiso 0
H351 1 .4068 .0789 .0722 .0610 Uiso 0
H361 1 .2522 .0615 .1901 .0595 Uiso 0
H381 1 .0891 -0.0953 .4245 .0740 Uiso 0
H391 1 .1356 -0.2739 .4280 .0783 Uiso 0
H401 1 .3392 -0.3910 .3726 .0891 Uiso 0
H411 1 .5075 -0.3432 .3139 .0948 Uiso 0
H421 1 .4672 -0.1654 .3053 .0889 Uiso 0
H441 1 .2986 .1781 .4219 .0621 Uiso 0
H451 1 .2743 .2508 .5632 .0749 Uiso 0
H461 1 .2160 .1741 .6879 .0817 Uiso 0
H471 1 .1827 .0259 .6755 .0734 Uiso 0
H481 1 .2035 -0.0493 .5366 .0721 Uiso 0

loop_
_atom_type_symbol
_atom_type_scat_dispersion_real
_atom_type_scat_dispersion_imag
_atom_type_scat_source
'C   ' 0.0020 0.0020 International_Tables_Vol_IV_Table_2.2B
'H   ' 0.0000 0.0000 International_Tables_Vol_IV_Table_2.2B
'O   ' 0.0080 0.0060 International_Tables_Vol_IV_Table_2.2B
'P   ' 0.0900 0.0950 International_Tables_Vol_IV_Table_2.2B
'Cl  ' 0.1320 0.1590 International_Tables_Vol_IV_Table_2.2B
'U   ' -10.6730 9.6540 International_Tables_Vol_IV_Table_2.2B

loop_
_geom_angle_atom_site_label_1
_geom_angle_atom_site_label_2
_geom_angle_atom_site_label_3
_geom_angle_site_symmetry_1
_geom_angle_site_symmetry_3
_geom_angle
_geom_angle_publ_flag
Cl1 U1 Cl1 . 2_555 180.00 no
Cl1 U1 Cl2 . . 90.1(2) yes
Cl1 U1 Cl2 2_555 . 89.9(2) no
Cl1 U1 Cl2 . 2_555 89.9(2) no
Cl1 U1 Cl2 2_555 2_555 90.1(2) no
Cl2 U1 Cl2 . 2_555 180.00 no
Cl1 U1 O1 . . 90.8(4) yes
Cl1 U1 O1 2_555 . 89.2(4) no
Cl2 U1 O1 . . 91.0(4) no
Cl2 U1 O1 2_555 . 89.0(4) no
Cl1 U1 O1 . 2_555 89.2(4) no
Cl1 U1 O1 2_555 2_555 90.8(4) no
Cl2 U1 O1 . 2_555 89.0(4) no
Cl2 U1 O1 2_555 2_555 91.0(4) no
O1 U1 O1 . 2_555 179.99 no
Cl3 U2 Cl3 . 2_566 180.00 no
Cl3 U2 Cl4 . . 89.80(10) yes
Cl3 U2 Cl4 2_566 . 90.20(10) no
Cl3 U2 Cl4 . 2_566 90.20(10) no
Cl3 U2 Cl4 2_566 2_566 89.80(10) no
Cl4 U2 Cl4 . 2_566 180.00 no
Cl3 U2 O2 . . 89.9(4) yes
Cl3 U2 O2 2_566 . 90.1(4) no
Cl4 U2 O2 . . 89.7(4) no
Cl4 U2 O2 2_566 . 90.3(4) no
Cl3 U2 O2 . 2_566 90.1(4) no
Cl3 U2 O2 2_566 2_566 89.9(4) no
Cl4 U2 O2 . 2_566 90.3(4) no
Cl4 U2 O2 2_566 2_566 89.7(4) no
O2 U2 O2 . 2_566 179.99 no
C1 P1 C7 . . 108.9(6) no
C1 P1 C13 . . 111.2(6) no
C7 P1 C13 . . 108.3(6) no
C1 P1 C19 . . 108.5(5) no
C7 P1 C19 . . 112.1(6) no
C13 P1 C19 . . 107.8(6) no
C25 P2 C31 . . 109.4(6) no
C25 P2 C37 . . 110.2(8) no
C31 P2 C37 . . 109.1(7) no
C25 P2 C43 . . 108.5(7) no
C31 P2 C43 . . 109.8(7) no
C37 P2 C43 . . 110.0(7) no
P1 C1 C2 . . 114.3(10) no
P1 C1 C6 . . 123.9(12) no
C2 C1 C6 . . 121.6(14) no
C1 C2 C3 . . 118.3(14) no
C1 C2 H21 . . 120.8(14) no
C3 C2 H21 . . 120.9(14) no
C2 C3 C4 . . 120.9(15) no
C2 C3 H31 . . 119.4(15) no
C4 C3 H31 . . 119.7(16) no
C3 C4 C5 . . 120.0(15) no
C3 C4 H41 . . 119.8(17) no
C5 C4 H41 . . 120.2(15) no
C4 C5 C6 . . 120.7(14) no
C4 C5 H51 . . 119.6(16) no
C6 C5 H51 . . 119.7(16) no
C1 C6 C5 . . 118.5(15) no
C1 C6 H61 . . 120.8(15) no
C5 C6 H61 . . 120.8(14) no
P1 C7 C8 . . 123.2(12) no
P1 C7 C12 . . 117.6(12) no
C8 C7 C12 . . 118.9(14) no
C7 C8 C9 . . 119.5(16) no
C7 C8 H81 . . 120.1(16) no
C9 C8 H81 . . 120.4(17) no
C8 C9 C10 . . 122.6(17) no
C8 C9 H91 . . 118.6(17) no
C10 C9 H91 . . 118.8(17) no
C9 C10 C11 . . 119.3(16) no
C9 C10 H101 . . 120.(2) no
C11 C10 H101 . . 120.6(18) no
C10 C11 C12 . . 119.9(16) no
C10 C11 H111 . . 119.9(16) no
C12 C11 H111 . . 120.1(19) no
C7 C12 C11 . . 119.8(16) no
C7 C12 H121 . . 120.2(14) no
C11 C12 H121 . . 120.0(15) no
P1 C13 C14 . . 121.7(11) no
P1 C13 C18 . . 118.0(11) no
C14 C13 C18 . . 120.2(14) no
C13 C14 C15 . . 119.9(15) no
C13 C14 H141 . . 120.2(15) no
C15 C14 H141 . . 120.0(15) no
C14 C15 C16 . . 118.6(15) no
C14 C15 H151 . . 120.8(16) no
C16 C15 H151 . . 120.6(15) no
C15 C16 C17 . . 122.3(15) no
C15 C16 H161 . . 119.0(16) no
C17 C16 H161 . . 118.8(16) no
C16 C17 C18 . . 119.2(15) no
C16 C17 H171 . . 120.4(15) no
C18 C17 H171 . . 120.4(16) no
C13 C18 C17 . . 119.9(15) no
C13 C18 H181 . . 119.9(14) no
C17 C18 H181 . . 120.2(15) no
P1 C19 C20 . . 121.1(12) no
P1 C19 C24 . . 119.9(11) no
C20 C19 C24 . . 118.9(14) no
C19 C20 C21 . . 122.2(15) no
C19 C20 H201 . . 119.0(15) no
C21 C20 H201 . . 118.8(16) no
C20 C21 C22 . . 119.8(15) no
C20 C21 H211 . . 120.2(16) no
C22 C21 H211 . . 120.0(16) no
C21 C22 C23 . . 118.5(15) no
C21 C22 H221 . . 120.7(18) no
C23 C22 H221 . . 120.8(17) no
C22 C23 C24 . . 121.2(16) no
C22 C23 H231 . . 119.5(15) no
C24 C23 H231 . . 119.3(16) no
C19 C24 C23 . . 119.5(15) no
C19 C24 H241 . . 120.2(14) no
C23 C24 H241 . . 120.3(15) no
P2 C25 C26 . . 121.2(14) no
P2 C25 C30 . . 119.6(13) no
C26 C25 C30 . . 119.2(16) no
C25 C26 C27 . . 120.1(17) no
C25 C26 H261 . . 119.9(17) no
C27 C26 H261 . . 120.1(17) no
C26 C27 C28 . . 122.4(18) no
C26 C27 H271 . . 118.6(18) no
C28 C27 H271 . . 119.0(17) no
C27 C28 C29 . . 120.2(18) no
C27 C28 H281 . . 119.7(18) no
C29 C28 H281 . . 120.1(19) no
C28 C29 C30 . . 119.3(17) no
C28 C29 H291 . . 120.2(16) no
C30 C29 H291 . . 120.5(17) no
C25 C30 C29 . . 118.9(16) no
C25 C30 H301 . . 120.5(15) no
C29 C30 H301 . . 120.6(17) no
P2 C31 C32 . . 121.8(12) no
P2 C31 C36 . . 119.0(11) no
C32 C31 C36 . . 119.0(14) no
C31 C32 C33 . . 121.2(16) no
C31 C32 H321 . . 119.5(15) no
C33 C32 H321 . . 119.2(16) no
C32 C33 C34 . . 119.0(15) no
C32 C33 H331 . . 120.4(17) no
C34 C33 H331 . . 120.6(15) no
C33 C34 C35 . . 122.4(14) no
C33 C34 H341 . . 118.8(16) no
C35 C34 H341 . . 118.9(16) no
C34 C35 C36 . . 116.6(16) no
C34 C35 H351 . . 121.8(17) no
C36 C35 H351 . . 121.6(18) no
C31 C36 C35 . . 121.8(15) no
C31 C36 H361 . . 119.1(14) no
C35 C36 H361 . . 119.1(15) no
P2 C37 C38 . . 119.5(15) no
P2 C37 C42 . . 119.7(16) no
C38 C37 C42 . . 120.8(19) no
C37 C38 C39 . . 118.5(18) no
C37 C38 H381 . . 120.7(17) no
C39 C38 H381 . . 120.8(19) no
C38 C39 C40 . . 120.0(19) no
C38 C39 H391 . . 119.9(19) no
C40 C39 H391 . . 120.1(19) no
C39 C40 C41 . . 123.(2) no
C39 C40 H401 . . 119.(2) no
C41 C40 H401 . . 118.(2) no
C40 C41 C42 . . 119.(2) no
C40 C41 H411 . . 121.(2) no
C42 C41 H411 . . 120.(2) no
C37 C42 C41 . . 119.(2) no
C37 C42 H421 . . 121.(2) no
C41 C42 H421 . . 121.(2) no
P2 C43 C44 . . 118.7(13) no
P2 C43 C48 . . 118.3(14) no
C44 C43 C48 . . 122.3(16) no
C43 C44 C45 . . 117.8(15) no
C43 C44 H441 . . 121.0(16) no
C45 C44 H441 . . 121.2(16) no
C44 C45 C46 . . 120.5(18) no
C44 C45 H451 . . 119.5(18) no
C46 C45 H451 . . 119.9(18) no
C45 C46 C47 . . 121.(2) no
C45 C46 H461 . . 120.(2) no
C47 C46 H461 . . 119.7(19) no
C46 C47 C48 . . 121.3(18) no
C46 C47 H471 . . 119.4(18) no
C48 C47 H471 . . 119.3(18) no
C43 C48 C47 . . 117.6(18) no
C43 C48 H481 . . 121.1(17) no
C47 C48 H481 . . 121.3(16) no
Cl5 C51 Cl6 . . 113.6(10) no

loop_
_geom_bond_atom_site_label_1
_geom_bond_atom_site_label_2
_geom_bond_site_symmetry_2
_geom_bond_distance
_geom_bond_publ_flag
U1 Cl1 . 2.676(4) yes
U1 Cl1 2_555 2.676(4) no
U1 Cl2 . 2.672(4) yes
U1 Cl2 2_555 2.672(4) no
U1 O1 . 1.750(10) yes
U1 O1 2_555 1.750(10) no
U2 Cl3 . 2.667(4) yes
U2 Cl3 2_566 2.667(4) no
U2 Cl4 . 2.684(5) yes
U2 Cl4 2_566 2.684(5) no
U2 O2 . 1.770(10) yes
U2 O2 2_566 1.770(10) no
Cl5 C51 . 1.71(2) no
Cl6 C51 . 1.76(2) no
P1 C1 . 1.810(10) no
P1 C7 . 1.780(10) no
P1 C13 . 1.810(10) no
P1 C19 . 1.770(10) no
P2 C25 . 1.76(2) no
P2 C31 . 1.810(10) no
P2 C37 . 1.78(2) no
P2 C43 . 1.82(2) no
C1 C2 . 1.38(2) no
C1 C6 . 1.36(2) no
C2 C3 . 1.40(2) no
C2 H21 . 1.000(10) no
C3 C4 . 1.36(2) no
C3 H31 . 1.00(2) no
C4 C5 . 1.36(2) no
C4 H41 . 1.00(2) no
C5 C6 . 1.40(2) no
C5 H51 . 1.000(10) no
C6 H61 . 1.00(2) no
C7 C8 . 1.39(2) no
C7 C12 . 1.39(2) no
C8 C9 . 1.37(2) no
C8 H81 . 1.00(2) no
C9 C10 . 1.34(2) no
C9 H91 . 1.00(2) no
C10 C11 . 1.38(2) no
C10 H101 . 1.00(2) no
C11 C12 . 1.40(2) no
C11 H111 . 1.00(2) no
C12 H121 . 1.00(2) no
C13 C14 . 1.41(2) no
C13 C18 . 1.38(2) no
C14 C15 . 1.37(2) no
C14 H141 . 1.00(2) no
C15 C16 . 1.38(2) no
C15 H151 . 1.00(2) no
C16 C17 . 1.39(2) no
C16 H161 . 1.00(2) no
C17 C18 . 1.37(2) no
C17 H171 . 1.00(2) no
C18 H181 . 1.00(2) no
C19 C20 . 1.36(2) no
C19 C24 . 1.39(2) no
C20 C21 . 1.37(2) no
C20 H201 . 1.00(2) no
C21 C22 . 1.40(2) no
C21 H211 . 1.00(2) no
C22 C23 . 1.38(2) no
C22 H221 . 1.00(2) no
C23 C24 . 1.39(2) no
C23 H231 . 1.00(2) no
C24 H241 . 1.00(2) no
C25 C26 . 1.39(2) no
C25 C30 . 1.42(2) no
C26 C27 . 1.35(2) no
C26 H261 . 1.00(2) no
C27 C28 . 1.36(2) no
C27 H271 . 1.00(2) no
C28 C29 . 1.38(2) no
C28 H281 . 1.00(2) no
C29 C30 . 1.41(2) no
C29 H291 . 1.00(2) no
C30 H301 . 1.00(2) no
C31 C32 . 1.37(2) no
C31 C36 . 1.40(2) no
C32 C33 . 1.37(2) no
C32 H321 . 1.00(2) no
C33 C34 . 1.39(2) no
C33 H331 . 1.00(2) no
C34 C35 . 1.39(2) no
C34 H341 . 1.000(10) no
C35 C36 . 1.39(2) no
C35 H351 . 1.00(2) no
C36 H361 . 1.00(2) no
C37 C38 . 1.41(2) no
C37 C42 . 1.38(2) no
C38 C39 . 1.42(2) no
C38 H381 . 1.00(2) no
C39 C40 . 1.33(2) no
C39 H391 . 1.00(2) no
C40 C41 . 1.37(2) no
C40 H401 . 1.00(2) no
C41 C42 . 1.43(2) no
C41 H411 . 1.00(2) no
C42 H421 . 1.00(2) no
C43 C44 . 1.40(2) no
C43 C48 . 1.38(2) no
C44 C45 . 1.39(2) no
C44 H441 . 1.00(2) no
C45 C46 . 1.37(2) no
C45 H451 . 1.00(2) no
C46 C47 . 1.37(2) no
C46 H461 . 1.00(2) no
C47 C48 . 1.39(2) no
C47 H471 . 1.00(2) no
C48 H481 . 1.00(2) no
